data_7152762
loop_
_publ_author_name
'Deponti, Monica'
'Kozhushkov, Sergei I.'
'Yufit, Dmitry S.'
'Ackermann, Lutz'

_publ_section_title
;
 Ruthenium-catalyzed C-H/O-H and C-H/N-H bond functionalizations:
 oxidative annulations of cyclopropyl-substituted alkynes.
;
_journal_issue 1
_journal_name_full 'Organic &amp; biomolecular chemistry'
_journal_page_first 142
_journal_page_last 148
_journal_paper_doi 10.1039/c2ob26250a
_journal_volume 11
_journal_year 2013
_chemical_formula_moiety 'C18 H14 O2'
_chemical_formula_sum 'C18 H14 O2'
_chemical_formula_weight 262.29
_chemical_name_common 3-cyclopropyl-4-phenyl-1H-isochromen-1-one
_chemical_name_systematic
;
3-cyclopropyl-4-phenyl-1H-isochromen-1-one
;
_space_group_crystal_system triclinic
_space_group_IT_number 2
_space_group_name_Hall '-P 1'
_space_group_name_H-M_alt 'P -1'
_symmetry_space_group_name_Hall '-P 1'
_symmetry_space_group_name_H-M 'P -1'
_atom_sites_solution_hydrogens geom
_atom_sites_solution_primary direct
_atom_sites_solution_secondary difmap
_audit_creation_date 2012-04-03
_audit_creation_method
;
Olex2 1.2-beta
(compiled 2012.03.20 svn.r2253, GUI svn.r4124)
;
_cell_angle_alpha 87.430(2)
_cell_angle_beta 86.668(2)
_cell_angle_gamma 75.652(2)
_cell_formula_units_Z 8
_cell_length_a 8.5382(7)
_cell_length_b 9.1292(8)
_cell_length_c 35.608(3)
_cell_measurement_reflns_used 2801
_cell_measurement_temperature 120
_cell_measurement_theta_max 24.25
_cell_measurement_theta_min 2.29
_cell_volume 2683.1(4)
_computing_cell_refinement 'SAINT v6.45A (Bruker, 2003)'
_computing_data_collection 'SMART v5.625 (Bruker, 2001)'
_computing_data_reduction 'SAINT v6.45A (Bruker, 2003)'
_computing_molecular_graphics
;
O. V. Dolomanov, L. J. Bourhis, R. J. Gildea, J. A. K. Howard and H. Puschmann,
OLEX2: a complete structure solution, refinement and analysis program.
J. Appl. Cryst. (2009). 42, 339-341.
;
_computing_publication_material
;
O. V. Dolomanov, L. J. Bourhis, R. J. Gildea, J. A. K. Howard and H. Puschmann,
OLEX2: a complete structure solution, refinement and analysis program.
J. Appl. Cryst. (2009). 42, 339-341.
;
_computing_structure_refinement
;
XL, G.M. Sheldrick, Acta Cryst.
(2008). A64, 112-122
;
_computing_structure_solution
;
XS, G.M. Sheldrick, Acta Cryst.
(2008). A64, 112-122
;
_diffrn_ambient_temperature 120
_diffrn_detector 'CCD area detector'
_diffrn_detector_area_resol_mean 5.6
_diffrn_detector_type 'Bruker SMART CCD 6000 area detector'
_diffrn_measured_fraction_theta_full 0.988
_diffrn_measured_fraction_theta_max 0.988
_diffrn_measurement_device 'three-circle diffractometer'
_diffrn_measurement_device_type 'Bruker SMART CCD 6000 area detector'
_diffrn_measurement_method '\w scans'
_diffrn_radiation_monochromator graphite
_diffrn_radiation_probe x-ray
_diffrn_radiation_type MoK\a
_diffrn_radiation_wavelength 0.71073
_diffrn_radiation_xray_symbol K-L~3~
_diffrn_reflns_av_R_equivalents 0.0816
_diffrn_reflns_av_unetI/netI 0.1484
_diffrn_reflns_limit_h_max 10
_diffrn_reflns_limit_h_min -10
_diffrn_reflns_limit_k_max 11
_diffrn_reflns_limit_k_min -11
_diffrn_reflns_limit_l_max 45
_diffrn_reflns_limit_l_min -44
_diffrn_reflns_number 23605
_diffrn_reflns_theta_full 27.00
_diffrn_reflns_theta_max 27.00
_diffrn_reflns_theta_min 1.15
_diffrn_source 'sealed X-ray tube'
_diffrn_source_current 40.0
_diffrn_source_power 2.0
_diffrn_source_target Mo
_diffrn_source_type 'sealed X-ray tube'
_diffrn_source_voltage 50.0
_exptl_absorpt_coefficient_mu 0.084
_exptl_absorpt_correction_type none
_exptl_crystal_colour 'dull light colourless'
_exptl_crystal_colour_lustre dull
_exptl_crystal_colour_modifier light
_exptl_crystal_colour_primary colourless
_exptl_crystal_density_diffrn 1.299
_exptl_crystal_density_method 'not measured'
_exptl_crystal_description plate
_exptl_crystal_F_000 1104
_exptl_crystal_size_max 0.22
_exptl_crystal_size_mid 0.14
_exptl_crystal_size_min 0.08
_refine_diff_density_max 0.807
_refine_diff_density_min -0.472
_refine_diff_density_rms 0.052
_refine_ls_extinction_method none
_refine_ls_goodness_of_fit_ref 0.931
_refine_ls_hydrogen_treatment constr
_refine_ls_matrix_type full
_refine_ls_number_parameters 721
_refine_ls_number_reflns 11558
_refine_ls_number_restraints 0
_refine_ls_restrained_S_all 0.931
_refine_ls_R_factor_all 0.1498
_refine_ls_R_factor_gt 0.0591
_refine_ls_shift/su_max 0.001
_refine_ls_shift/su_mean 0.000
_refine_ls_structure_factor_coef Fsqd
_refine_ls_weighting_details 'calc w=1/[\s^2^(Fo^2^)+(0.0200P)^2^+0.0000P] where P=(Fo^2^+2Fc^2^)/3'
_refine_ls_weighting_scheme calc
_refine_ls_wR_factor_gt 0.0987
_refine_ls_wR_factor_ref 0.1136
_reflns_number_gt 4785
_reflns_number_total 11558
_reflns_threshold_expression >2sigma(I)
_cod_data_source_file c2ob26250a.txt
_cod_data_source_block 7aa_dk82
_cod_database_code 7152762

loop_
_space_group_symop_id
_space_group_symop_operation_xyz
1 'x, y, z'
2 '-x, -y, -z'

loop_
_atom_site_label
_atom_site_type_symbol
_atom_site_fract_x
_atom_site_fract_y
_atom_site_fract_z
_atom_site_U_iso_or_equiv
_atom_site_adp_type
_atom_site_occupancy
_atom_site_symmetry_multiplicity
_atom_site_calc_flag
_atom_site_refinement_flags
O1 O 0.3831(2) 0.9459(2) 0.15622(5) 0.0418(6) Uani 1 1 d .
O2 O 0.3926(2) 0.9348(2) 0.21808(5) 0.0361(5) Uani 1 1 d .
C1 C 0.4648(4) 0.9474(3) 0.18286(8) 0.0343(8) Uani 1 1 d .
C2 C 0.4734(4) 0.9264(3) 0.25091(8) 0.0344(8) Uani 1 1 d .
C3 C 0.6293(3) 0.9333(3) 0.25076(7) 0.0290(7) Uani 1 1 d .
C4 C 0.8734(3) 0.9698(3) 0.21255(8) 0.0302(7) Uani 1 1 d .
H4 H 0.9305 0.9649 0.2342 0.036 Uiso 1 1 calc R
C5 C 0.9452(3) 0.9920(3) 0.17791(8) 0.0336(8) Uani 1 1 d .
H5 H 1.0513 1.0017 0.1765 0.040 Uiso 1 1 calc R
C6 C 0.8637(3) 1.0004(3) 0.14509(8) 0.0334(8) Uani 1 1 d .
H6 H 0.9142 1.0162 0.1219 0.040 Uiso 1 1 calc R
C7 C 0.7062(3) 0.9851(3) 0.14712(8) 0.0320(7) Uani 1 1 d .
H7 H 0.6501 0.9903 0.1253 0.038 Uiso 1 1 calc R
C8 C 0.6320(3) 0.9618(3) 0.18190(7) 0.0270(7) Uani 1 1 d .
C9 C 0.7131(3) 0.9544(3) 0.21506(7) 0.0271(7) Uani 1 1 d .
C10 C 0.3698(3) 0.9068(3) 0.28387(8) 0.0414(9) Uani 1 1 d .
H10 H 0.4216 0.8981 0.3080 0.050 Uiso 1 1 calc R
C11 C 0.2454(3) 0.8166(4) 0.28185(9) 0.0487(9) Uani 1 1 d .
H11G H 0.2343 0.7753 0.2578 0.058 Uiso 1 1 calc R
H11H H 0.2289 0.7533 0.3036 0.058 Uiso 1 1 calc R
C12 C 0.1904(3) 0.9815(4) 0.28548(9) 0.0460(9) Uani 1 1 d .
H12G H 0.1405 1.0192 0.3095 0.055 Uiso 1 1 calc R
H12H H 0.1459 1.0413 0.2636 0.055 Uiso 1 1 calc R
C13 C 0.7138(3) 0.9205(3) 0.28689(8) 0.0315(7) Uani 1 1 d .
C14 C 0.8221(3) 0.7847(3) 0.29756(8) 0.0347(8) Uani 1 1 d .
H14 H 0.8435 0.7030 0.2817 0.042 Uiso 1 1 calc R
C15 C 0.8970(4) 0.7711(4) 0.33111(8) 0.0399(8) Uani 1 1 d .
H15 H 0.9667 0.6796 0.3380 0.048 Uiso 1 1 calc R
C16 C 0.8701(4) 0.8911(4) 0.35446(8) 0.0442(9) Uani 1 1 d .
H16 H 0.9230 0.8822 0.3769 0.053 Uiso 1 1 calc R
C17 C 0.7644(4) 1.0241(4) 0.34445(8) 0.0495(9) Uani 1 1 d .
H17 H 0.7437 1.1051 0.3605 0.059 Uiso 1 1 calc R
C18 C 0.6879(4) 1.0397(3) 0.31087(8) 0.0437(9) Uani 1 1 d .
H18 H 0.6182 1.1317 0.3043 0.052 Uiso 1 1 calc R
O1A O -0.1934(2) 0.7458(2) 0.55991(5) 0.0480(6) Uani 1 1 d .
O2A O 0.0309(3) 0.7877(2) 0.53366(5) 0.0466(6) Uani 1 1 d .
C1A C -0.1072(4) 0.7376(3) 0.53155(9) 0.0431(9) Uani 1 1 d .
C2A C 0.1418(4) 0.7867(3) 0.50334(8) 0.0412(8) Uani 1 1 d .
C3A C 0.1191(4) 0.7385(3) 0.46959(8) 0.0358(8) Uani 1 1 d .
C4A C -0.0570(4) 0.6255(3) 0.43096(8) 0.0408(8) Uani 1 1 d .
H4A H 0.0137 0.6239 0.4100 0.049 Uiso 1 1 calc R
C5A C -0.1946(4) 0.5741(4) 0.42825(9) 0.0485(9) Uani 1 1 d .
H5A H -0.2154 0.5374 0.4056 0.058 Uiso 1 1 calc R
C6A C -0.3025(4) 0.5766(4) 0.45912(9) 0.0500(9) Uani 1 1 d .
H6A H -0.3951 0.5416 0.4571 0.060 Uiso 1 1 calc R
C7A C -0.2729(4) 0.6299(4) 0.49222(9) 0.0468(9) Uani 1 1 d .
H7A H -0.3458 0.6319 0.5127 0.056 Uiso 1 1 calc R
C8A C -0.1331(4) 0.6822(3) 0.49584(8) 0.0369(8) Uani 1 1 d .
C9A C -0.0226(4) 0.6803(3) 0.46492(8) 0.0375(8) Uani 1 1 d .
C10A C 0.2812(4) 0.8369(4) 0.51484(9) 0.0520(10) Uani 1 1 d .
H10A H 0.3665 0.8353 0.4951 0.062 Uiso 1 1 calc R
C11A C 0.3421(5) 0.8041(5) 0.55554(10) 0.0874(14) Uani 1 1 d .
H11E H 0.2814 0.7531 0.5733 0.105 Uiso 1 1 calc R
H11F H 0.4581 0.7779 0.5585 0.105 Uiso 1 1 calc R
C12A C 0.2688(5) 0.9533(4) 0.54417(9) 0.0700(12) Uani 1 1 d .
H12E H 0.3381 1.0229 0.5403 0.084 Uiso 1 1 calc R
H12F H 0.1619 0.9981 0.5551 0.084 Uiso 1 1 calc R
C13A C 0.2360(4) 0.7416(4) 0.43689(8) 0.0385(8) Uani 1 1 d .
C14A C 0.3151(3) 0.6106(4) 0.41867(8) 0.0393(8) Uani 1 1 d .
H14A H 0.2928 0.5190 0.4265 0.047 Uiso 1 1 calc R
C15A C 0.4261(4) 0.6139(4) 0.38915(8) 0.0457(9) Uani 1 1 d .
H15A H 0.4776 0.5251 0.3772 0.055 Uiso 1 1 calc R
C16A C 0.4610(4) 0.7486(5) 0.37737(9) 0.0563(10) Uani 1 1 d .
H16A H 0.5380 0.7503 0.3579 0.068 Uiso 1 1 calc R
C17A C 0.3813(4) 0.8815(4) 0.39454(9) 0.0634(11) Uani 1 1 d .
H17A H 0.4036 0.9728 0.3864 0.076 Uiso 1 1 calc R
C18A C 0.2683(4) 0.8780(4) 0.42389(9) 0.0544(10) Uani 1 1 d .
H18A H 0.2133 0.9676 0.4350 0.065 Uiso 1 1 calc R
O1B O 0.2651(2) 0.6189(2) 0.65697(5) 0.0405(6) Uani 1 1 d .
O2B O 0.2420(2) 0.5921(2) 0.71864(5) 0.0343(5) Uani 1 1 d .
C1B C 0.1745(3) 0.6138(3) 0.68413(8) 0.0321(7) Uani 1 1 d .
C2B C 0.1543(3) 0.5758(3) 0.75204(8) 0.0309(7) Uani 1 1 d .
C3B C -0.0046(3) 0.5804(3) 0.75223(7) 0.0252(7) Uani 1 1 d .
C4B C -0.2511(3) 0.6095(3) 0.71518(8) 0.0324(7) Uani 1 1 d .
H4B H -0.3116 0.5939 0.7369 0.039 Uiso 1 1 calc R
C5B C -0.3233(3) 0.6352(3) 0.68157(8) 0.0369(8) Uani 1 1 d .
H5B H -0.4315 0.6340 0.6806 0.044 Uiso 1 1 calc R
C6B C -0.2375(4) 0.6633(3) 0.64862(8) 0.0390(8) Uani 1 1 d .
H6B H -0.2894 0.6848 0.6260 0.047 Uiso 1 1 calc R
C7B C -0.0758(4) 0.6590(3) 0.64973(8) 0.0360(8) Uani 1 1 d .
H7B H -0.0176 0.6768 0.6278 0.043 Uiso 1 1 calc R
C8B C 0.0008(3) 0.6279(3) 0.68371(8) 0.0290(7) Uani 1 1 d .
C9B C -0.0865(3) 0.6063(3) 0.71746(7) 0.0276(7) Uani 1 1 d .
C10B C 0.2577(3) 0.5499(3) 0.78408(8) 0.0353(8) Uani 1 1 d .
H10B H 0.2030 0.5330 0.8083 0.042 Uiso 1 1 calc R
C11B C 0.3901(3) 0.6318(3) 0.78647(9) 0.0399(8) Uani 1 1 d .
H11C H 0.4074 0.6982 0.7654 0.048 Uiso 1 1 calc R
H11D H 0.4083 0.6654 0.8109 0.048 Uiso 1 1 calc R
C12B C 0.4333(3) 0.4667(3) 0.78038(9) 0.0433(9) Uani 1 1 d .
H12C H 0.4779 0.3999 0.8011 0.052 Uiso 1 1 calc R
H12D H 0.4770 0.4326 0.7556 0.052 Uiso 1 1 calc R
C13B C -0.0951(3) 0.5617(3) 0.78868(7) 0.0270(7) Uani 1 1 d .
C14B C -0.1724(3) 0.6868(3) 0.80932(7) 0.0340(8) Uani 1 1 d .
H14B H -0.1646 0.7826 0.8008 0.041 Uiso 1 1 calc R
C15B C -0.2613(3) 0.6708(4) 0.84250(8) 0.0383(8) Uani 1 1 d .
H15B H -0.3101 0.7552 0.8564 0.046 Uiso 1 1 calc R
C16B C -0.2769(3) 0.5293(4) 0.85473(8) 0.0376(8) Uani 1 1 d .
H16B H -0.3378 0.5190 0.8767 0.045 Uiso 1 1 calc R
C17B C -0.2030(3) 0.4032(4) 0.83464(8) 0.0415(8) Uani 1 1 d .
H17B H -0.2137 0.3080 0.8429 0.050 Uiso 1 1 calc R
C18B C -0.1122(3) 0.4203(3) 0.80177(8) 0.0358(8) Uani 1 1 d .
H18B H -0.0617 0.3352 0.7882 0.043 Uiso 1 1 calc R
O1C O 0.7129(2) 0.0318(2) 1.05547(5) 0.0325(5) Uani 1 1 d .
O2C O 0.6986(2) 0.1580(2) 1.00088(5) 0.0285(5) Uani 1 1 d .
C1C C 0.6256(4) 0.1034(3) 1.03184(8) 0.0281(7) Uani 1 1 d .
C2C C 0.6126(3) 0.2447(3) 0.97222(7) 0.0254(7) Uani 1 1 d .
C3C C 0.4496(3) 0.2832(3) 0.97314(7) 0.0226(6) Uani 1 1 d .
C4C C 0.1925(3) 0.2641(3) 1.00826(8) 0.0307(7) Uani 1 1 d .
H4C H 0.1322 0.3226 0.9896 0.037 Uiso 1 1 calc R
C5C C 0.1149(3) 0.2120(3) 1.03906(8) 0.0362(8) Uani 1 1 d .
H5C H 0.0024 0.2351 1.0408 0.043 Uiso 1 1 calc R
C6C C 0.2012(4) 0.1262(3) 1.06736(8) 0.0390(8) Uani 1 1 d .
H6C H 0.1469 0.0932 1.0882 0.047 Uiso 1 1 calc R
C7C C 0.3685(3) 0.0891(3) 1.06480(7) 0.0325(7) Uani 1 1 d .
H7C H 0.4271 0.0301 1.0837 0.039 Uiso 1 1 calc R
C8C C 0.4490(3) 0.1413(3) 1.03354(7) 0.0244(7) Uani 1 1 d .
C9C C 0.3625(3) 0.2293(3) 1.00493(7) 0.0241(7) Uani 1 1 d .
C10C C 0.7215(3) 0.2878(3) 0.94290(7) 0.0299(7) Uani 1 1 d .
H10C H 0.6748 0.3143 0.9183 0.036 Uiso 1 1 calc R
C11C C 0.9011(3) 0.2202(3) 0.94169(8) 0.0354(8) Uani 1 1 d .
H11A H 0.9435 0.1448 0.9610 0.042 Uiso 1 1 calc R
H11B H 0.9568 0.2032 0.9171 0.042 Uiso 1 1 calc R
C12C C 0.8384(3) 0.3797(3) 0.95331(8) 0.0364(8) Uani 1 1 d .
H12A H 0.8554 0.4593 0.9358 0.044 Uiso 1 1 calc R
H12B H 0.8421 0.4007 0.9797 0.044 Uiso 1 1 calc R
C13C C 0.3643(3) 0.3828(3) 0.94275(7) 0.0249(7) Uani 1 1 d .
C14C C 0.2682(3) 0.3328(3) 0.91830(7) 0.0336(8) Uani 1 1 d .
H14C H 0.2579 0.2337 0.9206 0.040 Uiso 1 1 calc R
C15C C 0.1878(3) 0.4296(3) 0.89067(8) 0.0357(8) Uani 1 1 d .
H15C H 0.1243 0.3946 0.8745 0.043 Uiso 1 1 calc R
C16C C 0.2008(3) 0.5764(3) 0.88679(8) 0.0346(8) Uani 1 1 d .
H16C H 0.1455 0.6408 0.8683 0.041 Uiso 1 1 calc R
C17C C 0.2959(3) 0.6278(3) 0.91035(7) 0.0347(8) Uani 1 1 d .
H17C H 0.3069 0.7265 0.9076 0.042 Uiso 1 1 calc R
C18C C 0.3760(3) 0.5315(3) 0.93844(7) 0.0296(7) Uani 1 1 d .
H18C H 0.4385 0.5677 0.9546 0.036 Uiso 1 1 calc R

loop_
_atom_site_aniso_label
_atom_site_aniso_U_11
_atom_site_aniso_U_22
_atom_site_aniso_U_33
_atom_site_aniso_U_23
_atom_site_aniso_U_13
_atom_site_aniso_U_12
O1 0.0428(13) 0.0522(16) 0.0324(12) 0.0018(11) -0.0091(11) -0.0143(12)
O2 0.0319(12) 0.0477(14) 0.0287(11) 0.0030(10) -0.0003(10) -0.0110(11)
C1 0.043(2) 0.0284(19) 0.0312(18) -0.0014(15) 0.0008(16) -0.0078(16)
C2 0.0378(19) 0.036(2) 0.0282(17) 0.0016(15) -0.0017(15) -0.0063(16)
C3 0.0293(18) 0.0298(19) 0.0262(16) 0.0000(14) -0.0013(14) -0.0043(15)
C4 0.0286(17) 0.0301(19) 0.0318(17) 0.0001(14) -0.0016(14) -0.0068(15)
C5 0.0288(17) 0.033(2) 0.0377(18) -0.0010(15) 0.0029(15) -0.0062(15)
C6 0.043(2) 0.0301(19) 0.0255(16) 0.0015(14) 0.0061(15) -0.0074(16)
C7 0.0338(18) 0.0314(19) 0.0297(17) -0.0015(14) -0.0021(15) -0.0058(16)
C8 0.0294(17) 0.0246(18) 0.0255(16) -0.0005(13) 0.0009(14) -0.0041(14)
C9 0.0287(17) 0.0196(17) 0.0304(16) -0.0028(13) 0.0019(14) -0.0013(14)
C10 0.0345(19) 0.061(2) 0.0293(17) 0.0047(16) 0.0016(15) -0.0138(18)
C11 0.042(2) 0.047(2) 0.056(2) 0.0041(18) 0.0102(18) -0.0123(19)
C12 0.040(2) 0.048(2) 0.046(2) -0.0020(17) 0.0057(17) -0.0064(18)
C13 0.0341(18) 0.033(2) 0.0265(16) -0.0015(14) 0.0005(14) -0.0077(16)
C14 0.0417(19) 0.030(2) 0.0286(16) -0.0039(14) -0.0019(15) -0.0009(16)
C15 0.049(2) 0.036(2) 0.0324(17) 0.0045(16) -0.0099(16) -0.0049(17)
C16 0.059(2) 0.047(2) 0.0293(17) 0.0022(17) -0.0103(17) -0.018(2)
C17 0.080(3) 0.034(2) 0.0323(18) -0.0083(16) -0.0110(19) -0.007(2)
C18 0.065(2) 0.027(2) 0.0332(18) -0.0004(15) -0.0092(17) 0.0014(18)
O1A 0.0566(15) 0.0490(15) 0.0342(12) -0.0036(11) 0.0136(12) -0.0080(12)
O2A 0.0564(15) 0.0501(15) 0.0320(12) -0.0092(11) 0.0110(11) -0.0124(13)
C1A 0.051(2) 0.036(2) 0.037(2) 0.0023(16) 0.0039(18) -0.0027(18)
C2A 0.049(2) 0.039(2) 0.0333(18) -0.0063(16) 0.0084(17) -0.0068(18)
C3A 0.044(2) 0.0302(19) 0.0284(17) 0.0019(14) 0.0038(15) -0.0019(16)
C4A 0.039(2) 0.045(2) 0.0322(18) 0.0034(16) -0.0007(16) -0.0002(17)
C5A 0.048(2) 0.057(2) 0.0339(19) -0.0004(17) -0.0024(17) -0.0007(19)
C6A 0.041(2) 0.065(3) 0.041(2) 0.0059(19) -0.0066(18) -0.0078(19)
C7A 0.045(2) 0.050(2) 0.039(2) 0.0046(17) 0.0029(18) -0.0004(18)
C8A 0.044(2) 0.034(2) 0.0264(17) 0.0025(14) 0.0035(15) 0.0002(17)
C9A 0.046(2) 0.030(2) 0.0278(17) 0.0036(14) 0.0015(16) 0.0046(16)
C10A 0.061(2) 0.057(3) 0.042(2) -0.0138(18) 0.0133(19) -0.024(2)
C11A 0.096(3) 0.110(4) 0.057(3) -0.018(3) 0.006(3) -0.025(3)
C12A 0.092(3) 0.046(3) 0.050(2) 0.012(2) 0.001(2) 0.022(2)
C13A 0.044(2) 0.036(2) 0.0304(17) 0.0008(15) 0.0047(16) -0.0015(17)
C14A 0.042(2) 0.042(2) 0.0314(17) -0.0016(15) 0.0016(16) -0.0061(17)
C15A 0.044(2) 0.063(3) 0.0247(17) -0.0075(17) 0.0022(16) -0.0020(19)
C16A 0.051(2) 0.082(3) 0.0291(19) 0.008(2) 0.0077(17) -0.009(2)
C17A 0.077(3) 0.058(3) 0.050(2) 0.015(2) 0.018(2) -0.014(2)
C18A 0.067(3) 0.044(2) 0.045(2) 0.0029(18) 0.0188(19) -0.005(2)
O1B 0.0393(13) 0.0472(14) 0.0334(12) -0.0051(10) 0.0156(11) -0.0108(11)
O2B 0.0299(12) 0.0443(14) 0.0286(11) -0.0036(10) 0.0060(10) -0.0102(10)
C1B 0.0382(19) 0.0282(19) 0.0297(17) -0.0037(14) 0.0034(16) -0.0083(16)
C2B 0.0313(18) 0.0320(19) 0.0275(16) -0.0051(14) 0.0045(15) -0.0047(15)
C3B 0.0249(16) 0.0251(17) 0.0243(15) -0.0041(13) 0.0012(13) -0.0035(14)
C4B 0.0278(17) 0.038(2) 0.0287(17) -0.0048(14) 0.0000(14) -0.0035(16)
C5B 0.0308(18) 0.044(2) 0.0345(18) -0.0073(16) -0.0013(15) -0.0051(16)
C6B 0.043(2) 0.044(2) 0.0257(16) -0.0060(15) -0.0030(15) 0.0006(17)
C7B 0.038(2) 0.038(2) 0.0300(17) -0.0073(15) 0.0120(15) -0.0079(17)
C8B 0.0316(18) 0.0262(18) 0.0274(16) -0.0061(14) 0.0020(14) -0.0034(15)
C9B 0.0281(17) 0.0234(17) 0.0278(16) -0.0050(13) 0.0020(14) 0.0003(14)
C10B 0.0298(18) 0.044(2) 0.0327(17) -0.0002(15) -0.0003(15) -0.0103(17)
C11B 0.0313(18) 0.044(2) 0.0447(19) -0.0059(16) -0.0025(15) -0.0099(17)
C12B 0.0345(19) 0.042(2) 0.050(2) 0.0007(17) -0.0017(16) -0.0043(17)
C13B 0.0249(16) 0.0317(19) 0.0245(15) -0.0024(14) 0.0023(13) -0.0080(15)
C14B 0.0399(19) 0.035(2) 0.0270(16) 0.0000(14) -0.0003(15) -0.0091(16)
C15B 0.0377(19) 0.043(2) 0.0292(17) -0.0094(15) 0.0068(15) -0.0013(17)
C16B 0.0341(19) 0.048(2) 0.0260(16) 0.0082(16) 0.0043(14) -0.0036(17)
C17B 0.044(2) 0.041(2) 0.0370(19) 0.0117(16) 0.0019(16) -0.0087(17)
C18B 0.0394(19) 0.030(2) 0.0352(18) -0.0023(15) 0.0008(15) -0.0044(16)
O1C 0.0372(12) 0.0344(13) 0.0255(10) 0.0021(9) -0.0063(10) -0.0077(11)
O2C 0.0284(11) 0.0334(13) 0.0235(10) 0.0014(9) -0.0012(9) -0.0077(10)
C1C 0.0365(19) 0.0253(19) 0.0249(16) -0.0050(14) -0.0045(15) -0.0110(16)
C2C 0.0323(18) 0.0227(18) 0.0208(15) 0.0018(13) -0.0046(14) -0.0058(15)
C3C 0.0252(16) 0.0212(17) 0.0205(14) -0.0010(12) -0.0031(13) -0.0034(14)
C4C 0.0297(17) 0.0340(19) 0.0276(16) -0.0024(14) -0.0016(14) -0.0061(15)
C5C 0.0245(17) 0.050(2) 0.0359(18) -0.0068(16) 0.0031(15) -0.0120(16)
C6C 0.042(2) 0.054(2) 0.0268(17) -0.0046(16) 0.0076(16) -0.0230(18)
C7C 0.042(2) 0.033(2) 0.0245(16) -0.0002(14) -0.0038(15) -0.0127(16)
C8C 0.0284(17) 0.0254(18) 0.0213(15) -0.0030(13) 0.0014(13) -0.0105(14)
C9C 0.0265(16) 0.0240(17) 0.0229(15) -0.0085(13) -0.0010(13) -0.0068(14)
C10C 0.0292(17) 0.0361(19) 0.0250(15) 0.0028(14) 0.0029(14) -0.0110(15)
C11C 0.0314(18) 0.040(2) 0.0346(17) -0.0023(15) 0.0045(15) -0.0104(16)
C12C 0.0356(18) 0.038(2) 0.0394(18) -0.0018(15) 0.0030(15) -0.0164(16)
C13C 0.0219(16) 0.0271(18) 0.0244(15) -0.0020(13) -0.0005(13) -0.0035(14)
C14C 0.0357(18) 0.035(2) 0.0319(17) 0.0039(15) -0.0060(15) -0.0121(16)
C15C 0.0349(19) 0.043(2) 0.0309(17) 0.0015(15) -0.0089(15) -0.0118(17)
C16C 0.0380(19) 0.033(2) 0.0277(16) -0.0001(14) -0.0016(15) -0.0001(16)
C17C 0.041(2) 0.031(2) 0.0315(17) -0.0008(15) -0.0018(15) -0.0075(16)
C18C 0.0299(17) 0.032(2) 0.0263(16) -0.0008(14) -0.0035(14) -0.0067(15)

loop_
_atom_type_symbol
_atom_type_description
_atom_type_scat_dispersion_real
_atom_type_scat_dispersion_imag
_atom_type_scat_source
C C 0.0033 0.0016 'International Tables Vol C Tables 4.2.6.8 and 6.1.1.4'
H H 0.0000 0.0000 'International Tables Vol C Tables 4.2.6.8 and 6.1.1.4'
O O 0.0106 0.0060 'International Tables Vol C Tables 4.2.6.8 and 6.1.1.4'

loop_
_geom_angle_atom_site_label_1
_geom_angle_atom_site_label_2
_geom_angle_atom_site_label_3
_geom_angle
C1 O2 C2 123.1(2)
O1 C1 O2 116.6(3)
O1 C1 C8 127.3(3)
O2 C1 C8 116.0(3)
O2 C2 C10 111.4(2)
C3 C2 O2 122.0(2)
C3 C2 C10 126.6(3)
C2 C3 C9 118.9(3)
C2 C3 C13 120.4(2)
C9 C3 C13 120.7(2)
C5 C4 H4 120.2
C5 C4 C9 119.7(3)
C9 C4 H4 120.2
C4 C5 H5 119.1
C4 C5 C6 121.7(3)
C6 C5 H5 119.1
C5 C6 H6 120.4
C7 C6 C5 119.2(3)
C7 C6 H6 120.4
C6 C7 H7 120.1
C6 C7 C8 119.8(3)
C8 C7 H7 120.1
C7 C8 C1 118.1(3)
C7 C8 C9 121.2(3)
C9 C8 C1 120.7(2)
C4 C9 C3 122.5(3)
C8 C9 C3 119.2(2)
C8 C9 C4 118.4(2)
C2 C10 H10 115.0
C2 C10 C11 120.7(3)
C2 C10 C12 121.3(3)
C11 C10 H10 115.0
C11 C10 C12 58.36(18)
C12 C10 H10 115.0
C10 C11 H11G 117.7
C10 C11 H11H 117.7
H11G C11 H11H 114.8
C12 C11 C10 61.16(19)
C12 C11 H11G 117.7
C12 C11 H11H 117.7
C10 C12 H12G 117.7
C10 C12 H12H 117.7
C11 C12 C10 60.48(19)
C11 C12 H12G 117.7
C11 C12 H12H 117.7
H12G C12 H12H 114.8
C14 C13 C3 120.4(3)
C18 C13 C3 121.9(3)
C18 C13 C14 117.7(3)
C13 C14 H14 119.6
C15 C14 C13 120.7(3)
C15 C14 H14 119.6
C14 C15 H15 119.7
C16 C15 C14 120.6(3)
C16 C15 H15 119.7
C15 C16 H16 120.4
C17 C16 C15 119.2(3)
C17 C16 H16 120.4
C16 C17 H17 119.6
C16 C17 C18 120.9(3)
C18 C17 H17 119.6
C13 C18 H18 119.6
C17 C18 C13 120.8(3)
C17 C18 H18 119.6
C1A O2A C2A 123.1(3)
O1A C1A O2A 116.2(3)
O1A C1A C8A 127.5(3)
O2A C1A C8A 116.4(3)
O2A C2A C10A 110.4(3)
C3A C2A O2A 121.8(3)
C3A C2A C10A 127.7(3)
C2A C3A C9A 118.9(3)
C2A C3A C13A 121.6(3)
C9A C3A C13A 119.5(3)
C5A C4A H4A 119.6
C5A C4A C9A 120.8(3)
C9A C4A H4A 119.6
C4A C5A H5A 119.8
C4A C5A C6A 120.5(3)
C6A C5A H5A 119.8
C5A C6A H6A 120.0
C7A C6A C5A 120.0(3)
C7A C6A H6A 120.0
C6A C7A H7A 119.6
C6A C7A C8A 120.7(3)
C8A C7A H7A 119.6
C7A C8A C1A 118.5(3)
C7A C8A C9A 120.1(3)
C9A C8A C1A 121.4(3)
C4A C9A C3A 123.6(3)
C4A C9A C8A 117.9(3)
C8A C9A C3A 118.4(3)
C2A C10A H10A 114.9
C2A C10A C11A 121.2(3)
C2A C10A C12A 123.1(3)
C11A C10A H10A 114.9
C12A C10A H10A 114.9
C12A C10A C11A 54.5(2)
C10A C11A H11E 117.7
C10A C11A H11F 117.7
H11E C11A H11F 114.8
C12A C11A C10A 60.7(3)
C12A C11A H11E 117.7
C12A C11A H11F 117.7
C10A C12A H12E 117.3
C10A C12A H12F 117.3
C11A C12A C10A 64.8(2)
C11A C12A H12E 117.3
C11A C12A H12F 117.3
H12E C12A H12F 114.3
C14A C13A C3A 121.5(3)
C14A C13A C18A 118.3(3)
C18A C13A C3A 120.3(3)
C13A C14A H14A 119.5
C15A C14A C13A 121.1(3)
C15A C14A H14A 119.5
C14A C15A H15A 120.0
C16A C15A C14A 120.1(3)
C16A C15A H15A 120.0
C15A C16A H16A 120.0
C15A C16A C17A 120.0(3)
C17A C16A H16A 120.0
C16A C17A H17A 120.1
C16A C17A C18A 119.7(3)
C18A C17A H17A 120.1
C13A C18A H18A 119.6
C17A C18A C13A 120.8(3)
C17A C18A H18A 119.6
C1B O2B C2B 123.1(2)
O1B C1B O2B 116.8(3)
O1B C1B C8B 126.2(3)
O2B C1B C8B 116.9(2)
O2B C2B C10B 111.3(2)
C3B C2B O2B 121.1(3)
C3B C2B C10B 127.6(3)
C2B C3B C9B 119.6(2)
C2B C3B C13B 119.7(3)
C9B C3B C13B 120.6(2)
C5B C4B H4B 119.6
C5B C4B C9B 120.8(3)
C9B C4B H4B 119.6
C4B C5B H5B 119.4
C4B C5B C6B 121.1(3)
C6B C5B H5B 119.4
C5B C6B H6B 120.2
C7B C6B C5B 119.5(3)
C7B C6B H6B 120.2
C6B C7B H7B 120.0
C6B C7B C8B 119.9(3)
C8B C7B H7B 120.0
C7B C8B C1B 119.4(3)
C7B C8B C9B 121.0(3)
C9B C8B C1B 119.6(3)
C4B C9B C3B 123.1(2)
C4B C9B C8B 117.5(3)
C8B C9B C3B 119.4(3)
C2B C10B H10B 114.7
C2B C10B C11B 120.9(3)
C2B C10B C12B 121.7(3)
C11B C10B H10B 114.7
C12B C10B H10B 114.7
C12B C10B C11B 58.92(17)
C10B C11B H11C 117.7
C10B C11B H11D 117.7
H11C C11B H11D 114.9
C12B C11B C10B 60.36(18)
C12B C11B H11C 117.7
C12B C11B H11D 117.7
C10B C12B H12C 117.7
C10B C12B H12D 117.7
C11B C12B C10B 60.72(19)
C11B C12B H12C 117.7
C11B C12B H12D 117.7
H12C C12B H12D 114.8
C14B C13B C3B 120.6(2)
C14B C13B C18B 118.0(2)
C18B C13B C3B 121.3(2)
C13B C14B H14B 119.5
C13B C14B C15B 120.9(3)
C15B C14B H14B 119.5
C14B C15B H15B 120.1
C16B C15B C14B 119.8(3)
C16B C15B H15B 120.1
C15B C16B H16B 119.7
C17B C16B C15B 120.6(3)
C17B C16B H16B 119.7
C16B C17B H17B 120.5
C16B C17B C18B 119.1(3)
C18B C17B H17B 120.5
C13B C18B H18B 119.2
C17B C18B C13B 121.5(3)
C17B C18B H18B 119.2
C1C O2C C2C 123.1(2)
O1C C1C O2C 117.4(2)
O1C C1C C8C 126.4(3)
O2C C1C C8C 116.3(3)
O2C C2C C10C 111.3(2)
C3C C2C O2C 122.1(2)
C3C C2C C10C 126.6(3)
C2C C3C C9C 118.3(3)
C2C C3C C13C 119.7(2)
C9C C3C C13C 121.9(2)
C5C C4C H4C 119.9
C5C C4C C9C 120.3(3)
C9C C4C H4C 119.9
C4C C5C H5C 119.5
C4C C5C C6C 121.1(3)
C6C C5C H5C 119.5
C5C C6C H6C 120.0
C5C C6C C7C 120.0(3)
C7C C6C H6C 120.0
C6C C7C H7C 120.3
C6C C7C C8C 119.4(3)
C8C C7C H7C 120.3
C7C C8C C1C 118.5(3)
C9C C8C C1C 120.7(2)
C9C C8C C7C 120.9(3)
C4C C9C C3C 122.2(3)
C8C C9C C3C 119.5(2)
C8C C9C C4C 118.3(2)
C2C C10C H10C 115.0
C2C C10C C11C 122.1(3)
C2C C10C C12C 119.2(2)
C11C C10C H10C 115.0
C11C C10C C12C 58.97(17)
C12C C10C H10C 115.0
C10C C11C H11A 117.6
C10C C11C H11B 117.6
H11A C11C H11B 114.8
C12C C11C C10C 61.21(18)
C12C C11C H11A 117.6
C12C C11C H11B 117.6
C10C C12C H12A 117.8
C10C C12C H12B 117.8
C11C C12C C10C 59.83(17)
C11C C12C H12A 117.8
C11C C12C H12B 117.8
H12A C12C H12B 114.9
C14C C13C C3C 122.0(3)
C18C C13C C3C 120.1(2)
C18C C13C C14C 117.8(3)
C13C C14C H14C 119.7
C15C C14C C13C 120.6(3)
C15C C14C H14C 119.7
C14C C15C H15C 119.6
C16C C15C C14C 120.8(3)
C16C C15C H15C 119.6
C15C C16C H16C 120.2
C15C C16C C17C 119.6(3)
C17C C16C H16C 120.2
C16C C17C H17C 120.1
C16C C17C C18C 119.9(3)
C18C C17C H17C 120.1
C13C C18C C17C 121.3(3)
C13C C18C H18C 119.4
C17C C18C H18C 119.4

loop_
_geom_bond_atom_site_label_1
_geom_bond_atom_site_label_2
_geom_bond_distance
O1 C1 1.212(3)
O2 C1 1.378(3)
O2 C2 1.381(3)
C1 C8 1.465(4)
C2 C3 1.348(3)
C2 C10 1.459(3)
C3 C9 1.451(3)
C3 C13 1.498(4)
C4 H4 0.9300
C4 C5 1.375(3)
C4 C9 1.407(3)
C5 H5 0.9300
C5 C6 1.384(4)
C6 H6 0.9300
C6 C7 1.383(3)
C7 H7 0.9300
C7 C8 1.390(3)
C8 C9 1.394(4)
C10 H10 0.9800
C10 C11 1.503(4)
C10 C12 1.513(4)
C11 H11G 0.9700
C11 H11H 0.9700
C11 C12 1.471(4)
C12 H12G 0.9700
C12 H12H 0.9700
C13 C14 1.402(4)
C13 C18 1.380(4)
C14 H14 0.9300
C14 C15 1.374(4)
C15 H15 0.9300
C15 C16 1.371(4)
C16 H16 0.9300
C16 C17 1.368(4)
C17 H17 0.9300
C17 C18 1.380(4)
C18 H18 0.9300
O1A C1A 1.209(3)
O2A C1A 1.373(3)
O2A C2A 1.393(3)
C1A C8A 1.438(4)
C2A C3A 1.339(4)
C2A C10A 1.463(4)
C3A C9A 1.456(4)
C3A C13A 1.493(4)
C4A H4A 0.9300
C4A C5A 1.379(4)
C4A C9A 1.403(4)
C5A H5A 0.9300
C5A C6A 1.390(4)
C6A H6A 0.9300
C6A C7A 1.356(4)
C7A H7A 0.9300
C7A C8A 1.405(4)
C8A C9A 1.406(3)
C10A H10A 0.9800
C10A C11A 1.559(5)
C10A C12A 1.504(4)
C11A H11E 0.9700
C11A H11F 0.9700
C11A C12A 1.403(5)
C12A H12E 0.9700
C12A H12F 0.9700
C13A C14A 1.388(4)
C13A C18A 1.394(4)
C14A H14A 0.9300
C14A C15A 1.379(3)
C15A H15A 0.9300
C15A C16A 1.378(4)
C16A H16A 0.9300
C16A C17A 1.385(4)
C17A H17A 0.9300
C17A C18A 1.386(4)
C18A H18A 0.9300
O1B C1B 1.209(3)
O2B C1B 1.373(3)
O2B C2B 1.390(3)
C1B C8B 1.458(4)
C2B C3B 1.347(3)
C2B C10B 1.458(4)
C3B C9B 1.439(4)
C3B C13B 1.496(3)
C4B H4B 0.9300
C4B C5B 1.362(4)
C4B C9B 1.406(4)
C5B H5B 0.9300
C5B C6B 1.394(3)
C6B H6B 0.9300
C6B C7B 1.374(4)
C7B H7B 0.9300
C7B C8B 1.393(4)
C8B C9B 1.409(3)
C10B H10B 0.9800
C10B C11B 1.510(4)
C10B C12B 1.505(4)
C11B H11C 0.9700
C11B H11D 0.9700
C11B C12B 1.483(4)
C12B H12C 0.9700
C12B H12D 0.9700
C13B C14B 1.387(4)
C13B C18B 1.392(3)
C14B H14B 0.9300
C14B C15B 1.388(3)
C15B H15B 0.9300
C15B C16B 1.380(4)
C16B H16B 0.9300
C16B C17B 1.377(4)
C17B H17B 0.9300
C17B C18B 1.390(3)
C18B H18B 0.9300
O1C C1C 1.214(3)
O2C C1C 1.370(3)
O2C C2C 1.390(3)
C1C C8C 1.459(4)
C2C C3C 1.347(3)
C2C C10C 1.463(3)
C3C C9C 1.453(3)
C3C C13C 1.484(3)
C4C H4C 0.9300
C4C C5C 1.376(3)
C4C C9C 1.407(3)
C5C H5C 0.9300
C5C C6C 1.379(4)
C6C H6C 0.9300
C6C C7C 1.382(4)
C7C H7C 0.9300
C7C C8C 1.401(3)
C8C C9C 1.396(4)
C10C H10C 0.9800
C10C C11C 1.503(3)
C10C C12C 1.524(3)
C11C H11A 0.9700
C11C H11B 0.9700
C11C C12C 1.490(4)
C12C H12A 0.9700
C12C H12B 0.9700
C13C C14C 1.394(3)
C13C C18C 1.387(3)
C14C H14C 0.9300
C14C C15C 1.386(4)
C15C H15C 0.9300
C15C C16C 1.373(4)
C16C H16C 0.9300
C16C C17C 1.373(4)
C17C H17C 0.9300
C17C C18C 1.394(4)
C18C H18C 0.9300
